data_1512020
loop_
_publ_author_name
'Liu, Hui'
'He, Jianyun'
'Liu, Zhanxiong'
'Lin, Zhengguo'
'Du, Gaixia'
'Zhang, Shaowen'
'Li, Xiaofang'

_publ_section_title
;
 Quasi-Living trans-1,4-Polymerization of Isoprene by Cationic Rare Earth
 Metal Alkyl Species Bearing a Chiral (S,S)-Bis(oxazolinylphenyl)amido
 Ligand
;
_journal_issue 9
_journal_name_full Macromolecules
_journal_page_first 3257
_journal_paper_doi 10.1021/ma4005549
_journal_volume 46
_journal_year 2013
_chemical_absolute_configuration ad
_chemical_formula_sum 'C32 H50 Lu N3 O2 Si2'
_chemical_formula_weight 739.90
_chemical_name_systematic
; 
 ? 
;
_space_group_IT_number 4
_symmetry_cell_setting monoclinic
_symmetry_space_group_name_Hall 'P 2yb'
_symmetry_space_group_name_H-M 'P 1 21 1'
_atom_sites_solution_hydrogens none
_atom_sites_solution_primary direct
_atom_sites_solution_secondary difmap
_audit_creation_method SHELXL-97
_cell_angle_alpha 90.00
_cell_angle_beta 102.454(2)
_cell_angle_gamma 90.00
_cell_formula_units_Z 4
_cell_length_a 16.701(2)
_cell_length_b 11.1116(14)
_cell_length_c 19.871(2)
_cell_measurement_reflns_used 6181
_cell_measurement_temperature 296(2)
_cell_measurement_theta_max 26.66
_cell_measurement_theta_min 2.57
_cell_volume 3600.8(7)
_computing_cell_refinement 'Bruker SMART'
_computing_data_collection 'Bruker SMART'
_computing_data_reduction 'Bruker SMART'
_computing_molecular_graphics 'Bruker SHELXTL'
_computing_publication_material 'Bruker SHELXTL'
_computing_structure_refinement 'SHELXL-97 (Sheldrick, 1997)'
_computing_structure_solution 'SHELXS-97 (Sheldrick, 1990)'
_diffrn_ambient_temperature 296(2)
_diffrn_measured_fraction_theta_full 0.988
_diffrn_measured_fraction_theta_max 0.988
_diffrn_measurement_device_type 'CCD area detector'
_diffrn_measurement_method 'phi and omega scans'
_diffrn_radiation_monochromator graphite
_diffrn_radiation_source 'fine-focus sealed tube'
_diffrn_radiation_type MoK\a
_diffrn_radiation_wavelength 0.71073
_diffrn_reflns_av_R_equivalents 0.0539
_diffrn_reflns_av_sigmaI/netI 0.0962
_diffrn_reflns_limit_h_max 12
_diffrn_reflns_limit_h_min -19
_diffrn_reflns_limit_k_max 12
_diffrn_reflns_limit_k_min -13
_diffrn_reflns_limit_l_max 23
_diffrn_reflns_limit_l_min -23
_diffrn_reflns_number 17376
_diffrn_reflns_theta_full 25.02
_diffrn_reflns_theta_max 25.02
_diffrn_reflns_theta_min 1.05
_exptl_absorpt_coefficient_mu 2.837
_exptl_absorpt_correction_T_max 0.4832
_exptl_absorpt_correction_T_min 0.4367
_exptl_absorpt_correction_type multi-scan
_exptl_absorpt_process_details 'Bruker SMART'
_exptl_crystal_density_diffrn 1.365
_exptl_crystal_density_meas 0
_exptl_crystal_density_method 'not measured'
_exptl_crystal_description BLOCK
_exptl_crystal_F_000 1512
_exptl_crystal_size_max 0.35
_exptl_crystal_size_mid 0.32
_exptl_crystal_size_min 0.30
_refine_diff_density_max 2.290
_refine_diff_density_min -4.021
_refine_diff_density_rms 0.487
_refine_ls_abs_structure_details 'Flack H D (1983), Acta Cryst. A39, 876-881'
_refine_ls_abs_structure_Flack -0.07(2)
_refine_ls_extinction_method none
_refine_ls_goodness_of_fit_ref 1.150
_refine_ls_hydrogen_treatment constr
_refine_ls_matrix_type full
_refine_ls_number_parameters 741
_refine_ls_number_reflns 12035
_refine_ls_number_restraints 1923
_refine_ls_restrained_S_all 1.074
_refine_ls_R_factor_all 0.0980
_refine_ls_R_factor_gt 0.0699
_refine_ls_shift/su_max 0.014
_refine_ls_shift/su_mean 0.000
_refine_ls_structure_factor_coef Fsqd
_refine_ls_weighting_details 'calc w=1/[\s^2^(Fo^2^)+(0.2000P)^2^+0.0000P] where P=(Fo^2^+2Fc^2^)/3'
_refine_ls_weighting_scheme calc
_refine_ls_wR_factor_gt 0.1889
_refine_ls_wR_factor_ref 0.2786
_reflns_number_gt 10161
_reflns_number_total 12035
_reflns_threshold_expression >2sigma(I)
_cod_data_source_file ma4005549_si_002.cif
_cod_data_source_block 1
_cod_depositor_comments
;
The following automatic conversions were performed:

'_exptl_absorpt_correction_type' value 'Multi-scan' changed to
'multi-scan' according to
/home/saulius/struct/CIF-dictionaries/cif_core.dic dictionary named
'cif_core.dic' version 2.3.1 from 2005-06-27.

Automatic conversion script
Id: cif_fix_values 1891 2012-01-12 08:04:46Z andrius 
;
_cod_original_sg_symbol_Hall P2yb
_cod_original_sg_symbol_H-M P21
_cod_database_code 1512020

loop_
_symmetry_equiv_pos_as_xyz
'x, y, z'
'-x, y+1/2, -z'

loop_
_atom_site_label
_atom_site_type_symbol
_atom_site_fract_x
_atom_site_fract_y
_atom_site_fract_z
_atom_site_U_iso_or_equiv
_atom_site_adp_type
_atom_site_occupancy
_atom_site_symmetry_multiplicity
_atom_site_calc_flag
_atom_site_refinement_flags
Lu1 Lu 0.06636(4) 0.52935(5) 0.75503(3) 0.01509(15) Uani 1 1 d .
Lu2 Lu 0.58754(4) 0.91331(6) 0.77703(3) 0.01836(16) Uani 1 1 d .
N1 N 0.0670(8) 0.6203(13) 0.6486(7) 0.0216(15) Uani 1 1 d U
N2 N 0.1814(9) 0.4418(12) 0.7309(7) 0.0219(13) Uani 1 1 d U
N3 N 0.0959(9) 0.3789(12) 0.8353(7) 0.0204(15) Uani 1 1 d U
N4 N 0.5103(9) 1.0739(13) 0.7237(8) 0.0271(15) Uani 1 1 d U
N5 N 0.4620(10) 0.8293(13) 0.7422(8) 0.0279(14) Uani 1 1 d U
N6 N 0.6196(10) 0.7115(14) 0.7780(8) 0.0299(15) Uani 1 1 d U
O1 O 0.0843(7) 0.6225(10) 0.5408(5) 0.0217(15) Uani 1 1 d U
O2 O 0.1805(7) 0.2680(10) 0.9207(6) 0.0244(16) Uani 1 1 d U
O3 O 0.3997(7) 1.1878(12) 0.7167(6) 0.0280(16) Uani 1 1 d U
O4 O 0.6153(8) 0.5213(12) 0.7373(6) 0.0322(16) Uani 1 1 d U
Si1 Si 0.0376(3) 0.7306(4) 0.8948(2) 0.0191(9) Uani 1 1 d U
Si2 Si -0.1239(3) 0.4025(4) 0.6442(2) 0.0230(9) Uani 1 1 d U
Si3 Si 0.7214(3) 0.9009(5) 0.6490(3) 0.0325(11) Uani 1 1 d U
Si4 Si 0.6721(4) 1.0925(5) 0.9266(3) 0.0401(13) Uani 1 1 d U
C1 C 0.0985(11) 0.6846(15) 0.8321(9) 0.0229(19) Uani 1 1 d U
H1A H 0.1531 0.6677 0.8587 0.027 Uiso 1 1 calc R
H1B H 0.1033 0.7557 0.8048 0.027 Uiso 1 1 calc R
C2 C -0.0604(12) 0.7995(16) 0.8480(10) 0.031(3) Uani 1 1 d U
H2A H -0.0974 0.8065 0.8786 0.047 Uiso 1 1 calc R
H2B H -0.0846 0.7497 0.8095 0.047 Uiso 1 1 calc R
H2C H -0.0496 0.8780 0.8317 0.047 Uiso 1 1 calc R
C3 C 0.0063(12) 0.5929(15) 0.9371(9) 0.027(3) Uani 1 1 d U
H3A H 0.0539 0.5445 0.9548 0.040 Uiso 1 1 calc R
H3B H -0.0321 0.5472 0.9039 0.040 Uiso 1 1 calc R
H3C H -0.0187 0.6163 0.9742 0.040 Uiso 1 1 calc R
C4 C 0.0855(13) 0.8343(17) 0.9623(10) 0.032(3) Uani 1 1 d U
H4A H 0.0738 0.9156 0.9468 0.049 Uiso 1 1 calc R
H4B H 0.1438 0.8218 0.9728 0.049 Uiso 1 1 calc R
H4C H 0.0643 0.8204 1.0028 0.049 Uiso 1 1 calc R
C5 C -0.0706(10) 0.4847(15) 0.7198(8) 0.0199(19) Uani 1 1 d U
H5A H -0.0846 0.4431 0.7586 0.024 Uiso 1 1 calc R
H5B H -0.0982 0.5619 0.7171 0.024 Uiso 1 1 calc R
C6 C -0.1212(12) 0.4949(17) 0.5651(9) 0.035(3) Uani 1 1 d U
H6A H -0.1037 0.5753 0.5786 0.052 Uiso 1 1 calc R
H6B H -0.1750 0.4972 0.5357 0.052 Uiso 1 1 calc R
H6C H -0.0835 0.4592 0.5406 0.052 Uiso 1 1 calc R
C7 C -0.0678(12) 0.2650(15) 0.6331(9) 0.028(3) Uani 1 1 d U
H7A H -0.0113 0.2844 0.6349 0.042 Uiso 1 1 calc R
H7B H -0.0914 0.2294 0.5893 0.042 Uiso 1 1 calc R
H7C H -0.0712 0.2093 0.6693 0.042 Uiso 1 1 calc R
C8 C -0.2319(14) 0.357(2) 0.6364(12) 0.045(4) Uani 1 1 d U
H8A H -0.2349 0.2946 0.6690 0.067 Uiso 1 1 calc R
H8B H -0.2536 0.3284 0.5906 0.067 Uiso 1 1 calc R
H8C H -0.2632 0.4254 0.6456 0.067 Uiso 1 1 calc R
C9 C 0.0303(11) 0.7289(15) 0.6163(8) 0.0226(19) Uani 1 1 d U
H9 H -0.0270 0.7300 0.6206 0.027 Uiso 1 1 calc R
C10 C 0.0304(11) 0.7255(16) 0.5417(8) 0.0245(19) Uani 1 1 d U
H10A H -0.0240 0.7115 0.5138 0.029 Uiso 1 1 calc R
H10B H 0.0529 0.7986 0.5265 0.029 Uiso 1 1 calc R
C11 C 0.0927(10) 0.5687(13) 0.5969(8) 0.0234(16) Uani 1 1 d DU
C12 C 0.0743(11) 0.8432(16) 0.6563(9) 0.027(2) Uani 1 1 d U
H12 H 0.0697 0.8357 0.7044 0.033 Uiso 1 1 calc R
C13 C 0.1670(13) 0.8497(18) 0.6561(10) 0.036(3) Uani 1 1 d U
H13A H 0.1852 0.7729 0.6429 0.054 Uiso 1 1 calc R
H13B H 0.1973 0.8701 0.7015 0.054 Uiso 1 1 calc R
H13C H 0.1761 0.9100 0.6240 0.054 Uiso 1 1 calc R
C14 C 0.0321(12) 0.9585(17) 0.6289(9) 0.032(3) Uani 1 1 d U
H14A H 0.0511 0.9837 0.5889 0.048 Uiso 1 1 calc R
H14B H 0.0443 1.0197 0.6637 0.048 Uiso 1 1 calc R
H14C H -0.0261 0.9456 0.6168 0.048 Uiso 1 1 calc R
C15 C 0.1429(10) 0.4528(13) 0.6051(8) 0.0219(15) Uani 1 1 d DU
C16 C 0.1462(10) 0.3933(15) 0.5412(8) 0.0224(17) Uani 1 1 d U
H16 H 0.1157 0.4265 0.5007 0.027 Uiso 1 1 calc R
C17 C 0.1878(10) 0.2988(16) 0.5357(9) 0.025(2) Uani 1 1 d U
H17 H 0.1934 0.2699 0.4930 0.030 Uiso 1 1 calc R
C18 C 0.2242(10) 0.2412(16) 0.5967(9) 0.025(2) Uani 1 1 d U
H18 H 0.2532 0.1704 0.5946 0.030 Uiso 1 1 calc R
C19 C 0.2188(10) 0.2858(16) 0.6599(8) 0.0232(18) Uani 1 1 d U
H19 H 0.2398 0.2403 0.6990 0.028 Uiso 1 1 calc R
C20 C 0.1829(10) 0.3966(15) 0.6677(8) 0.0222(15) Uani 1 1 d U
C21 C 0.2492(10) 0.4198(17) 0.7811(8) 0.0220(15) Uani 1 1 d U
C22 C 0.3238(11) 0.4449(15) 0.7703(9) 0.0252(17) Uani 1 1 d U
H22 H 0.3280 0.4620 0.7253 0.030 Uiso 1 1 calc R
C23 C 0.3950(11) 0.4472(15) 0.8210(9) 0.025(2) Uani 1 1 d U
H23 H 0.4434 0.4763 0.8110 0.030 Uiso 1 1 calc R
C24 C 0.3943(10) 0.4066(17) 0.8861(8) 0.028(2) Uani 1 1 d U
H24 H 0.4422 0.4041 0.9201 0.033 Uiso 1 1 calc R
C25 C 0.3163(11) 0.3673(16) 0.9003(9) 0.0250(17) Uani 1 1 d U
H25 H 0.3131 0.3329 0.9423 0.030 Uiso 1 1 calc R
C26 C 0.2470(10) 0.3836(15) 0.8482(8) 0.0226(15) Uani 1 1 d U
C27 C 0.1692(11) 0.3439(15) 0.8673(9) 0.0239(16) Uani 1 1 d U
C28 C 0.0987(10) 0.2478(15) 0.9339(8) 0.0220(19) Uani 1 1 d U
H28A H 0.0921 0.2916 0.9745 0.026 Uiso 1 1 calc R
H28B H 0.0899 0.1628 0.9409 0.026 Uiso 1 1 calc R
C29 C 0.0370(10) 0.2948(15) 0.8685(8) 0.0214(18) Uani 1 1 d U
H29 H -0.0035 0.3460 0.8836 0.026 Uiso 1 1 calc R
C30 C -0.0057(11) 0.2107(15) 0.8190(8) 0.0227(19) Uani 1 1 d U
H30 H -0.0327 0.2542 0.7773 0.027 Uiso 1 1 calc R
C31 C 0.0528(11) 0.1115(16) 0.7990(9) 0.027(3) Uani 1 1 d U
H31A H 0.0755 0.1401 0.7615 0.040 Uiso 1 1 calc R
H31B H 0.0220 0.0393 0.7852 0.040 Uiso 1 1 calc R
H31C H 0.0963 0.0948 0.8380 0.040 Uiso 1 1 calc R
C32 C -0.0714(10) 0.1477(17) 0.8507(9) 0.028(3) Uani 1 1 d U
H32A H -0.0478 0.1249 0.8973 0.041 Uiso 1 1 calc R
H32B H -0.0909 0.0772 0.8243 0.041 Uiso 1 1 calc R
H32C H -0.1163 0.2018 0.8501 0.041 Uiso 1 1 calc R
C33 C 0.7045(12) 0.9583(18) 0.7311(10) 0.032(2) Uani 1 1 d U
H33A H 0.7069 1.0454 0.7283 0.039 Uiso 1 1 calc R
H33B H 0.7519 0.9341 0.7659 0.039 Uiso 1 1 calc R
C34 C 0.7477(13) 1.023(2) 0.5923(11) 0.046(4) Uani 1 1 d U
H34A H 0.7868 1.0764 0.6193 0.068 Uiso 1 1 calc R
H34B H 0.6989 1.0663 0.5719 0.068 Uiso 1 1 calc R
H34C H 0.7707 0.9874 0.5566 0.068 Uiso 1 1 calc R
C35 C 0.6264(14) 0.811(2) 0.5957(11) 0.042(3) Uani 1 1 d U
H35A H 0.5765 0.8472 0.6023 0.063 Uiso 1 1 calc R
H35B H 0.6289 0.7289 0.6113 0.063 Uiso 1 1 calc R
H35C H 0.6277 0.8127 0.5477 0.063 Uiso 1 1 calc R
C36 C 0.8051(15) 0.788(2) 0.6705(12) 0.052(4) Uani 1 1 d U
H36A H 0.8059 0.7394 0.6308 0.078 Uiso 1 1 calc R
H36B H 0.7959 0.7377 0.7074 0.078 Uiso 1 1 calc R
H36C H 0.8567 0.8286 0.6846 0.078 Uiso 1 1 calc R
C37 C 0.5973(12) 0.9690(17) 0.8892(9) 0.0305(19) Uani 1 1 d U
H37A H 0.5432 0.9939 0.8941 0.037 Uiso 1 1 calc R
H37B H 0.6117 0.8978 0.9176 0.037 Uiso 1 1 calc R
C38 C 0.6741(14) 1.2140(17) 0.8570(11) 0.040(4) Uani 1 1 d U
H38A H 0.6190 1.2322 0.8334 0.061 Uiso 1 1 calc R
H38B H 0.7045 1.1845 0.8246 0.061 Uiso 1 1 calc R
H38C H 0.6998 1.2856 0.8786 0.061 Uiso 1 1 calc R
C39 C 0.6617(16) 1.176(2) 1.0035(13) 0.057(4) Uani 1 1 d U
H39A H 0.6095 1.2154 0.9950 0.086 Uiso 1 1 calc R
H39B H 0.7047 1.2342 1.0145 0.086 Uiso 1 1 calc R
H39C H 0.6655 1.1207 1.0414 0.086 Uiso 1 1 calc R
C40 C 0.7749(13) 1.0029(18) 0.9502(11) 0.043(4) Uani 1 1 d U
H40A H 0.8162 1.0521 0.9784 0.064 Uiso 1 1 calc R
H40B H 0.7922 0.9814 0.9087 0.064 Uiso 1 1 calc R
H40C H 0.7670 0.9313 0.9749 0.064 Uiso 1 1 calc R
C41 C 0.5225(11) 1.1742(16) 0.6789(9) 0.027(2) Uani 1 1 d U
H41 H 0.5764 1.2099 0.6975 0.032 Uiso 1 1 calc R
C42 C 0.4579(11) 1.2630(17) 0.6877(10) 0.030(2) Uani 1 1 d U
H42A H 0.4810 1.3268 0.7193 0.036 Uiso 1 1 calc R
H42B H 0.4313 1.2981 0.6439 0.036 Uiso 1 1 calc R
C43 C 0.4381(11) 1.0933(17) 0.7383(9) 0.0291(16) Uani 1 1 d U
C44 C 0.5214(11) 1.1272(16) 0.6046(9) 0.029(2) Uani 1 1 d U
H44 H 0.5647 1.0668 0.6067 0.034 Uiso 1 1 calc R
C45 C 0.4432(11) 1.0756(17) 0.5709(10) 0.032(3) Uani 1 1 d U
H45A H 0.4028 1.1382 0.5604 0.048 Uiso 1 1 calc R
H45B H 0.4263 1.0178 0.6010 0.048 Uiso 1 1 calc R
H45C H 0.4487 1.0365 0.5291 0.048 Uiso 1 1 calc R
C46 C 0.5396(12) 1.2355(18) 0.5628(11) 0.034(3) Uani 1 1 d U
H46A H 0.5418 1.2100 0.5171 0.052 Uiso 1 1 calc R
H46B H 0.5914 1.2701 0.5847 0.052 Uiso 1 1 calc R
H46C H 0.4971 1.2946 0.5604 0.052 Uiso 1 1 calc R
C47 C 0.3946(11) 1.0100(12) 0.7743(9) 0.0290(15) Uani 1 1 d DU
C48 C 0.3347(11) 1.0629(17) 0.8062(10) 0.0300(17) Uani 1 1 d U
H48 H 0.3248 1.1453 0.8032 0.036 Uiso 1 1 calc R
C49 C 0.2922(12) 0.9903(17) 0.8410(10) 0.033(2) Uani 1 1 d U
H49 H 0.2591 1.0257 0.8676 0.039 Uiso 1 1 calc R
C50 C 0.2964(12) 0.8570(17) 0.8387(10) 0.0319(19) Uani 1 1 d U
H50 H 0.2648 0.8077 0.8605 0.038 Uiso 1 1 calc R
C51 C 0.3534(11) 0.8092(17) 0.7997(9) 0.0291(17) Uani 1 1 d U
H51 H 0.3566 0.7259 0.7964 0.035 Uiso 1 1 calc R
C52 C 0.4004(12) 0.8726(13) 0.7690(10) 0.0303(15) Uani 1 1 d DU
C53 C 0.4414(12) 0.7350(16) 0.6980(9) 0.0281(15) Uani 1 1 d U
C54 C 0.3628(12) 0.7222(16) 0.6488(9) 0.0298(18) Uani 1 1 d U
H54 H 0.3222 0.7775 0.6526 0.036 Uiso 1 1 calc R
C55 C 0.3428(11) 0.6387(16) 0.5983(9) 0.030(2) Uani 1 1 d U
H55 H 0.2914 0.6391 0.5687 0.036 Uiso 1 1 calc R
C56 C 0.3982(11) 0.5561(15) 0.5918(9) 0.029(2) Uani 1 1 d U
H56 H 0.3861 0.4983 0.5573 0.034 Uiso 1 1 calc R
C57 C 0.4768(12) 0.5569(15) 0.6385(9) 0.0290(18) Uani 1 1 d U
H57 H 0.5142 0.4974 0.6333 0.035 Uiso 1 1 calc R
C58 C 0.4996(12) 0.6367(16) 0.6885(9) 0.0293(16) Uani 1 1 d U
C59 C 0.5786(12) 0.6257(16) 0.7375(9) 0.0280(16) Uani 1 1 d U
C60 C 0.6995(12) 0.5405(18) 0.7845(9) 0.035(2) Uani 1 1 d U
H60A H 0.7126 0.4753 0.8175 0.042 Uiso 1 1 calc R
H60B H 0.7418 0.5450 0.7579 0.042 Uiso 1 1 calc R
C61 C 0.6927(12) 0.6551(17) 0.8198(10) 0.032(2) Uani 1 1 d U
H61 H 0.7405 0.7049 0.8174 0.039 Uiso 1 1 calc R
C62 C 0.6869(12) 0.6440(17) 0.8931(9) 0.032(2) Uani 1 1 d U
H62 H 0.6851 0.7247 0.9126 0.038 Uiso 1 1 calc R
C63 C 0.6110(13) 0.5708(19) 0.9045(11) 0.040(3) Uani 1 1 d U
H63A H 0.5616 0.6091 0.8803 0.060 Uiso 1 1 calc R
H63B H 0.6112 0.5679 0.9528 0.060 Uiso 1 1 calc R
H63C H 0.6135 0.4904 0.8873 0.060 Uiso 1 1 calc R
C64 C 0.7640(13) 0.5782(19) 0.9329(10) 0.040(4) Uani 1 1 d U
H64A H 0.7946 0.5477 0.9009 0.061 Uiso 1 1 calc R
H64B H 0.7478 0.5126 0.9585 0.061 Uiso 1 1 calc R
H64C H 0.7974 0.6334 0.9641 0.061 Uiso 1 1 calc R

loop_
_atom_site_aniso_label
_atom_site_aniso_U_11
_atom_site_aniso_U_22
_atom_site_aniso_U_33
_atom_site_aniso_U_23
_atom_site_aniso_U_13
_atom_site_aniso_U_12
Lu1 0.0179(3) 0.0168(3) 0.0101(3) 0.0011(2) 0.0019(2) 0.0027(3)
Lu2 0.0194(3) 0.0139(3) 0.0190(3) -0.0005(3) -0.0019(3) 0.0006(3)
N1 0.024(3) 0.025(3) 0.013(3) 0.003(2) 0.000(2) 0.007(3)
N2 0.024(2) 0.024(2) 0.016(2) 0.000(2) 0.002(2) 0.006(2)
N3 0.026(3) 0.021(3) 0.014(3) 0.001(2) 0.002(2) 0.004(2)
N4 0.028(3) 0.023(3) 0.029(3) 0.003(3) 0.002(3) -0.001(3)
N5 0.029(2) 0.024(2) 0.028(2) -0.003(2) -0.001(2) -0.004(2)
N6 0.035(3) 0.022(3) 0.029(3) 0.000(3) -0.003(3) 0.000(3)
O1 0.024(3) 0.025(3) 0.013(3) 0.001(3) -0.001(3) 0.007(3)
O2 0.026(3) 0.026(3) 0.019(3) 0.002(3) 0.000(3) 0.004(3)
O3 0.028(3) 0.025(3) 0.030(3) 0.002(3) 0.003(3) 0.002(3)
O4 0.039(3) 0.023(3) 0.029(3) -0.004(3) -0.004(3) 0.000(3)
Si1 0.027(2) 0.013(2) 0.015(2) -0.0071(16) -0.0002(17) 0.0010(17)
Si2 0.023(2) 0.021(2) 0.022(2) -0.0123(19) -0.0022(17) 0.0002(19)
Si3 0.040(3) 0.029(3) 0.031(2) 0.002(2) 0.014(2) 0.002(2)
Si4 0.057(3) 0.034(3) 0.023(2) -0.003(2) -0.005(2) -0.017(2)
C1 0.027(3) 0.021(3) 0.020(3) -0.005(3) 0.003(3) 0.003(3)
C2 0.044(7) 0.018(6) 0.030(6) 0.001(6) 0.003(6) 0.006(6)
C3 0.039(6) 0.025(6) 0.017(5) 0.008(5) 0.010(5) 0.011(5)
C4 0.039(7) 0.025(6) 0.031(7) -0.002(6) 0.003(6) 0.000(6)
C5 0.018(3) 0.025(4) 0.015(3) -0.007(3) 0.000(3) -0.003(3)
C6 0.037(5) 0.040(6) 0.020(5) -0.005(5) -0.010(5) 0.007(5)
C7 0.039(6) 0.025(6) 0.020(6) -0.015(5) 0.003(5) 0.000(6)
C8 0.043(7) 0.048(7) 0.040(7) -0.010(7) -0.001(7) -0.004(7)
C9 0.028(3) 0.026(3) 0.012(3) 0.005(3) 0.001(3) 0.007(3)
C10 0.028(3) 0.030(3) 0.014(3) 0.001(3) 0.000(3) 0.008(3)
C11 0.027(3) 0.027(3) 0.016(3) 0.001(3) 0.001(3) 0.006(3)
C12 0.032(4) 0.031(4) 0.017(4) -0.002(3) 0.000(3) 0.011(4)
C13 0.043(5) 0.034(5) 0.025(5) -0.006(5) -0.007(5) 0.006(5)
C14 0.037(7) 0.039(7) 0.016(6) 0.007(6) -0.001(6) 0.010(6)
C15 0.023(3) 0.025(3) 0.016(3) -0.001(3) 0.001(3) 0.006(3)
C16 0.025(3) 0.026(3) 0.015(3) 0.000(3) 0.001(3) 0.003(3)
C17 0.027(3) 0.029(4) 0.020(3) -0.005(3) 0.004(3) 0.003(3)
C18 0.021(3) 0.029(4) 0.023(3) -0.004(3) -0.001(3) 0.003(3)
C19 0.024(3) 0.025(3) 0.018(3) 0.001(3) 0.001(3) 0.005(3)
C20 0.023(3) 0.024(3) 0.018(3) -0.002(3) 0.001(2) 0.005(3)
C21 0.025(3) 0.025(3) 0.015(3) 0.000(3) 0.002(2) 0.004(3)
C22 0.025(3) 0.029(3) 0.019(3) -0.002(3) 0.000(3) 0.004(3)
C23 0.024(3) 0.030(4) 0.019(3) 0.001(3) 0.001(3) 0.002(3)
C24 0.027(3) 0.032(4) 0.022(3) -0.002(3) -0.001(3) 0.002(3)
C25 0.026(3) 0.028(3) 0.018(3) 0.001(3) -0.001(3) 0.005(3)
C26 0.025(3) 0.025(3) 0.017(3) 0.002(3) 0.001(3) 0.004(3)
C27 0.026(3) 0.026(3) 0.018(3) -0.001(3) 0.002(3) 0.004(3)
C28 0.025(3) 0.024(3) 0.015(3) 0.004(3) 0.001(3) 0.001(3)
C29 0.025(3) 0.022(3) 0.015(3) 0.004(3) 0.001(3) 0.003(3)
C30 0.029(3) 0.023(3) 0.015(3) 0.001(3) 0.002(3) 0.003(3)
C31 0.028(5) 0.026(5) 0.022(5) -0.007(5) -0.004(5) 0.007(5)
C32 0.019(6) 0.035(7) 0.025(6) -0.006(6) -0.003(5) -0.008(6)
C33 0.034(4) 0.032(4) 0.031(4) 0.005(4) 0.006(4) 0.002(4)
C34 0.040(7) 0.046(7) 0.047(7) -0.001(7) 0.002(6) -0.005(7)
C35 0.047(6) 0.047(6) 0.029(6) 0.003(6) 0.000(6) -0.007(6)
C36 0.057(8) 0.055(8) 0.038(7) 0.001(7) -0.001(7) 0.013(7)
C37 0.033(3) 0.028(3) 0.026(3) -0.002(3) -0.002(3) -0.005(3)
C38 0.050(7) 0.028(6) 0.037(7) -0.003(6) -0.005(6) -0.003(6)
C39 0.064(8) 0.055(8) 0.048(7) -0.006(7) 0.001(7) -0.016(7)
C40 0.042(7) 0.038(7) 0.039(7) -0.007(6) -0.010(6) -0.008(6)
C41 0.027(3) 0.023(3) 0.028(3) 0.003(3) 0.002(3) 0.003(3)
C42 0.027(3) 0.029(3) 0.032(3) 0.003(3) 0.002(3) 0.002(3)
C43 0.028(3) 0.026(3) 0.030(3) 0.001(3) 0.000(3) 0.001(3)
C44 0.026(4) 0.027(4) 0.031(4) -0.001(4) 0.002(4) 0.003(4)
C45 0.026(5) 0.029(5) 0.038(6) -0.004(5) 0.002(5) 0.004(5)
C46 0.024(6) 0.040(6) 0.038(6) 0.002(6) 0.003(6) 0.006(6)
C47 0.031(3) 0.026(3) 0.029(3) 0.000(2) 0.002(2) 0.000(3)
C48 0.028(3) 0.028(3) 0.031(3) -0.001(3) 0.001(3) -0.001(3)
C49 0.035(4) 0.030(4) 0.031(4) -0.001(3) 0.002(3) 0.001(3)
C50 0.033(3) 0.029(3) 0.031(3) 0.002(3) 0.002(3) -0.001(3)
C51 0.029(3) 0.024(3) 0.030(3) 0.000(3) -0.002(3) -0.003(3)
C52 0.031(3) 0.026(3) 0.031(3) -0.001(2) 0.000(3) 0.000(2)
C53 0.033(3) 0.020(3) 0.027(3) 0.001(3) -0.003(3) -0.003(3)
C54 0.034(3) 0.022(3) 0.028(3) 0.004(3) -0.004(3) -0.003(3)
C55 0.033(4) 0.023(3) 0.028(4) 0.004(3) -0.006(3) -0.006(3)
C56 0.037(4) 0.020(4) 0.025(3) 0.003(3) -0.004(3) -0.006(3)
C57 0.035(3) 0.019(3) 0.029(3) 0.000(3) -0.004(3) -0.003(3)
C58 0.034(3) 0.022(3) 0.028(3) -0.001(3) -0.003(3) -0.001(3)
C59 0.034(3) 0.021(3) 0.026(3) -0.001(3) -0.002(3) -0.001(3)
C60 0.039(4) 0.028(3) 0.033(3) -0.001(3) -0.006(3) 0.000(3)
C61 0.034(4) 0.027(3) 0.030(3) 0.000(3) -0.004(3) -0.002(3)
C62 0.036(4) 0.024(4) 0.029(4) 0.002(4) -0.006(4) 0.001(4)
C63 0.045(6) 0.036(6) 0.032(6) -0.002(5) -0.007(5) 0.000(5)
C64 0.036(6) 0.041(6) 0.032(6) 0.010(6) -0.020(6) 0.003(6)

loop_
_atom_type_symbol
_atom_type_description
_atom_type_scat_dispersion_real
_atom_type_scat_dispersion_imag
_atom_type_scat_source
C C 0.0033 0.0016 'International Tables Vol C Tables 4.2.6.8 and 6.1.1.4'
H H 0.0000 0.0000 'International Tables Vol C Tables 4.2.6.8 and 6.1.1.4'
Lu Lu -0.4720 5.8584 'International Tables Vol C Tables 4.2.6.8 and 6.1.1.4'
N N 0.0061 0.0033 'International Tables Vol C Tables 4.2.6.8 and 6.1.1.4'
O O 0.0106 0.0060 'International Tables Vol C Tables 4.2.6.8 and 6.1.1.4'
Si Si 0.0817 0.0704 'International Tables Vol C Tables 4.2.6.8 and 6.1.1.4'

loop_
_geom_angle_atom_site_label_1
_geom_angle_atom_site_label_2
_geom_angle_atom_site_label_3
_geom_angle
N3 Lu1 C1 95.7(5)
N3 Lu1 N2 76.8(5)
C1 Lu1 N2 111.9(6)
N3 Lu1 C5 96.1(6)
C1 Lu1 C5 116.1(6)
N2 Lu1 C5 131.9(5)
N3 Lu1 N1 154.2(5)
C1 Lu1 N1 103.4(6)
N2 Lu1 N1 80.1(5)
C5 Lu1 N1 90.9(5)
N5 Lu2 C37 106.1(6)
N5 Lu2 N6 78.4(6)
C37 Lu2 N6 106.7(6)
N5 Lu2 N4 77.9(5)
C37 Lu2 N4 98.8(6)
N6 Lu2 N4 149.0(5)
N5 Lu2 C33 138.8(6)
C37 Lu2 C33 115.1(7)
N6 Lu2 C33 90.0(6)
N4 Lu2 C33 94.9(6)
C11 N1 C9 101.2(13)
C11 N1 Lu1 125.3(10)
C9 N1 Lu1 132.8(11)
C20 N2 C21 115.7(13)
C20 N2 Lu1 122.2(10)
C21 N2 Lu1 121.7(10)
C27 N3 C29 102.7(13)
C27 N3 Lu1 126.4(12)
C29 N3 Lu1 130.9(10)
C43 N4 C41 105.3(15)
C43 N4 Lu2 118.1(12)
C41 N4 Lu2 136.4(11)
C52 N5 C53 114.9(16)
C52 N5 Lu2 118.0(11)
C53 N5 Lu2 127.0(13)
C59 N6 C61 107.0(15)
C59 N6 Lu2 126.9(12)
C61 N6 Lu2 125.9(12)
C11 O1 C10 108.5(12)
C27 O2 C28 105.2(13)
C43 O3 C42 105.8(14)
C59 O4 C60 104.0(14)
C4 Si1 C1 117.1(9)
C4 Si1 C2 107.9(9)
C1 Si1 C2 109.2(8)
C4 Si1 C3 107.9(9)
C1 Si1 C3 109.0(8)
C2 Si1 C3 105.1(9)
C5 Si2 C7 110.3(8)
C5 Si2 C8 120.1(9)
C7 Si2 C8 106.2(10)
C5 Si2 C6 108.6(8)
C7 Si2 C6 104.4(9)
C8 Si2 C6 106.0(10)
C33 Si3 C36 106.4(10)
C33 Si3 C34 112.7(10)
C36 Si3 C34 111.4(11)
C33 Si3 C35 113.1(9)
C36 Si3 C35 105.0(11)
C34 Si3 C35 107.9(9)
C39 Si4 C37 121.4(10)
C39 Si4 C38 105.3(10)
C37 Si4 C38 109.6(9)
C39 Si4 C40 107.1(11)
C37 Si4 C40 101.3(9)
C38 Si4 C40 112.1(10)
Si1 C1 Lu1 125.2(9)
Si1 C1 H1A 106.0
Lu1 C1 H1A 106.0
Si1 C1 H1B 106.0
Lu1 C1 H1B 106.0
H1A C1 H1B 106.3
Si1 C2 H2A 109.5
Si1 C2 H2B 109.5
H2A C2 H2B 109.5
Si1 C2 H2C 109.5
H2A C2 H2C 109.5
H2B C2 H2C 109.5
Si1 C3 H3A 109.5
Si1 C3 H3B 109.5
H3A C3 H3B 109.5
Si1 C3 H3C 109.5
H3A C3 H3C 109.5
H3B C3 H3C 109.5
Si1 C4 H4A 109.5
Si1 C4 H4B 109.5
H4A C4 H4B 109.5
Si1 C4 H4C 109.5
H4A C4 H4C 109.5
H4B C4 H4C 109.5
Si2 C5 Lu1 129.7(8)
Si2 C5 H5A 104.9
Lu1 C5 H5A 104.9
Si2 C5 H5B 104.9
Lu1 C5 H5B 104.9
H5A C5 H5B 105.8
Si2 C6 H6A 109.5
Si2 C6 H6B 109.5
H6A C6 H6B 109.5
Si2 C6 H6C 109.5
H6A C6 H6C 109.5
H6B C6 H6C 109.5
Si2 C7 H7A 109.5
Si2 C7 H7B 109.5
H7A C7 H7B 109.5
Si2 C7 H7C 109.5
H7A C7 H7C 109.5
H7B C7 H7C 109.5
Si2 C8 H8A 109.5
Si2 C8 H8B 109.5
H8A C8 H8B 109.5
Si2 C8 H8C 109.5
H8A C8 H8C 109.5
H8B C8 H8C 109.5
N1 C9 C10 109.4(14)
N1 C9 C12 109.9(13)
C10 C9 C12 114.8(14)
N1 C9 H9 107.5
C10 C9 H9 107.5
C12 C9 H9 107.5
O1 C10 C9 99.5(13)
O1 C10 H10A 111.9
C9 C10 H10A 111.9
O1 C10 H10B 111.9
C9 C10 H10B 111.9
H10A C10 H10B 109.6
O1 C11 N1 119.5(13)
O1 C11 C15 117.0(14)
N1 C11 C15 123.0(14)
C14 C12 C13 110.5(16)
C14 C12 C9 111.7(14)
C13 C12 C9 113.0(14)
C14 C12 H12 107.1
C13 C12 H12 107.1
C9 C12 H12 107.1
C12 C13 H13A 109.5
C12 C13 H13B 109.5
H13A C13 H13B 109.5
C12 C13 H13C 109.5
H13A C13 H13C 109.5
H13B C13 H13C 109.5
C12 C14 H14A 109.5
C12 C14 H14B 109.5
H14A C14 H14B 109.5
C12 C14 H14C 109.5
H14A C14 H14C 109.5
H14B C14 H14C 109.5
C20 C15 C16 118.0(13)
C20 C15 C11 127.3(15)
C16 C15 C11 114.7(14)
C17 C16 C15 125.2(15)
C17 C16 H16 117.4
C15 C16 H16 117.4
C16 C17 C18 116.7(16)
C16 C17 H17 121.7
C18 C17 H17 121.7
C19 C18 C17 122.0(16)
C19 C18 H18 119.0
C17 C18 H18 119.0
C18 C19 C20 122.4(16)
C18 C19 H19 118.8
C20 C19 H19 118.8
N2 C20 C19 121.6(15)
N2 C20 C15 123.2(15)
C19 C20 C15 115.0(14)
C22 C21 N2 120.1(15)
C22 C21 C26 115.4(15)
N2 C21 C26 124.2(15)
C21 C22 C23 124.8(17)
C21 C22 H22 117.6
C23 C22 H22 117.6
C24 C23 C22 119.9(17)
C24 C23 H23 120.0
C22 C23 H23 120.0
C23 C24 C25 118.1(15)
C23 C24 H24 121.0
C25 C24 H24 121.0
C26 C25 C24 116.9(16)
C26 C25 H25 121.6
C24 C25 H25 121.6
C25 C26 C21 124.0(16)
C25 C26 C27 113.7(15)
C21 C26 C27 121.9(15)
N3 C27 O2 122.0(16)
N3 C27 C26 124.1(15)
O2 C27 C26 114.0(14)
O2 C28 C29 105.8(13)
O2 C28 H28A 110.6
C29 C28 H28A 110.6
O2 C28 H28B 110.6
C29 C28 H28B 110.6
H28A C28 H28B 108.7
C30 C29 C28 119.7(15)
C30 C29 N3 111.0(13)
C28 C29 N3 100.6(12)
C30 C29 H29 108.3
C28 C29 H29 108.3
N3 C29 H29 108.3
C29 C30 C32 107.9(14)
C29 C30 C31 112.7(14)
C32 C30 C31 108.5(14)
C29 C30 H30 109.2
C32 C30 H30 109.2
C31 C30 H30 109.2
C30 C31 H31A 109.5
C30 C31 H31B 109.5
H31A C31 H31B 109.5
C30 C31 H31C 109.5
H31A C31 H31C 109.5
H31B C31 H31C 109.5
C30 C32 H32A 109.5
C30 C32 H32B 109.5
H32A C32 H32B 109.5
C30 C32 H32C 109.5
H32A C32 H32C 109.5
H32B C32 H32C 109.5
Si3 C33 Lu2 124.4(10)
Si3 C33 H33A 106.2
Lu2 C33 H33A 106.2
Si3 C33 H33B 106.2
Lu2 C33 H33B 106.2
H33A C33 H33B 106.4
Si3 C34 H34A 109.5
Si3 C34 H34B 109.5
H34A C34 H34B 109.5
Si3 C34 H34C 109.5
H34A C34 H34C 109.5
H34B C34 H34C 109.5
Si3 C35 H35A 109.5
Si3 C35 H35B 109.5
H35A C35 H35B 109.5
Si3 C35 H35C 109.5
H35A C35 H35C 109.5
H35B C35 H35C 109.5
Si3 C36 H36A 109.5
Si3 C36 H36B 109.5
H36A C36 H36B 109.5
Si3 C36 H36C 109.5
H36A C36 H36C 109.5
H36B C36 H36C 109.5
Si4 C37 Lu2 118.7(9)
Si4 C37 H37A 107.6
Lu2 C37 H37A 107.6
Si4 C37 H37B 107.6
Lu2 C37 H37B 107.6
H37A C37 H37B 107.1
Si4 C38 H38A 109.5
Si4 C38 H38B 109.5
H38A C38 H38B 109.5
Si4 C38 H38C 109.5
H38A C38 H38C 109.5
H38B C38 H38C 109.5
Si4 C39 H39A 109.5
Si4 C39 H39B 109.5
H39A C39 H39B 109.5
Si4 C39 H39C 109.5
H39A C39 H39C 109.5
H39B C39 H39C 109.5
Si4 C40 H40A 109.5
Si4 C40 H40B 109.5
H40A C40 H40B 109.5
Si4 C40 H40C 109.5
H40A C40 H40C 109.5
H40B C40 H40C 109.5
N4 C41 C42 103.3(14)
N4 C41 C44 110.1(14)
C42 C41 C44 118.0(15)
N4 C41 H41 108.4
C42 C41 H41 108.4
C44 C41 H41 108.4
O3 C42 C41 102.9(14)
O3 C42 H42A 111.2
C41 C42 H42A 111.2
O3 C42 H42B 111.2
C41 C42 H42B 111.2
H42A C42 H42B 109.1
O3 C43 N4 119.1(17)
O3 C43 C47 115.2(16)
N4 C43 C47 125.5(17)
C45 C44 C46 109.0(16)
C45 C44 C41 113.2(15)
C46 C44 C41 106.6(15)
C45 C44 H44 109.3
C46 C44 H44 109.3
C41 C44 H44 109.3
C44 C45 H45A 109.5
C44 C45 H45B 109.5
H45A C45 H45B 109.5
C44 C45 H45C 109.5
H45A C45 H45C 109.5
H45B C45 H45C 109.5
C44 C46 H46A 109.5
C44 C46 H46B 109.5
H46A C46 H46B 109.5
C44 C46 H46C 109.5
H46A C46 H46C 109.5
H46B C46 H46C 109.5
C48 C47 C43 115.4(14)
C48 C47 C52 120.2(16)
C43 C47 C52 123.6(16)
C49 C48 C47 118.4(17)
C49 C48 H48 120.8
C47 C48 H48 120.8
C48 C49 C50 122.9(19)
C48 C49 H49 118.5
C50 C49 H49 118.5
C51 C50 C49 115.0(18)
C51 C50 H50 122.5
C49 C50 H50 122.5
C52 C51 C50 125.8(18)
C52 C51 H51 117.1
C50 C51 H51 117.1
C51 C52 N5 125.7(16)
C51 C52 C47 117.0(17)
N5 C52 C47 116.6(16)
N5 C53 C54 124.7(17)
N5 C53 C58 124.1(16)
C54 C53 C58 110.9(15)
C55 C54 C53 127.0(18)
C55 C54 H54 116.5
C53 C54 H54 116.5
C56 C55 C54 118.6(17)
C56 C55 H55 120.7
C54 C55 H55 120.7
C55 C56 C57 119.5(17)
C55 C56 H56 120.2
C57 C56 H56 120.2
C58 C57 C56 124.3(18)
C58 C57 H57 117.9
C56 C57 H57 117.9
C57 C58 C59 120.9(17)
C57 C58 C53 119.5(17)
C59 C58 C53 119.4(16)
O4 C59 N6 117.0(16)
O4 C59 C58 115.1(15)
N6 C59 C58 127.6(16)
C61 C60 O4 105.0(15)
C61 C60 H60A 110.8
O4 C60 H60A 110.8
C61 C60 H60B 110.8
O4 C60 H60B 110.8
H60A C60 H60B 108.8
N6 C61 C60 104.0(15)
N6 C61 C62 111.7(16)
C60 C61 C62 115.0(17)
N6 C61 H61 108.6
C60 C61 H61 108.6
C62 C61 H61 108.6
C61 C62 C64 108.6(16)
C61 C62 C63 114.3(16)
C64 C62 C63 107.0(16)
C61 C62 H62 108.9
C64 C62 H62 108.9
C63 C62 H62 108.9
C62 C63 H63A 109.5
C62 C63 H63B 109.5
H63A C63 H63B 109.5
C62 C63 H63C 109.5
H63A C63 H63C 109.5
H63B C63 H63C 109.5
C62 C64 H64A 109.5
C62 C64 H64B 109.5
H64A C64 H64B 109.5
C62 C64 H64C 109.5
H64A C64 H64C 109.5
H64B C64 H64C 109.5

loop_
_geom_bond_atom_site_label_1
_geom_bond_atom_site_label_2
_geom_bond_distance
Lu1 N3 2.291(13)
Lu1 C1 2.292(16)
Lu1 N2 2.294(14)
Lu1 C5 2.297(16)
Lu1 N1 2.346(13)
Lu2 N5 2.262(16)
Lu2 C37 2.285(18)
Lu2 N6 2.304(15)
Lu2 N4 2.320(15)
Lu2 C33 2.380(19)
N1 C11 1.33(2)
N1 C9 1.44(2)
N2 C20 1.36(2)
N2 C21 1.36(2)
N3 C27 1.31(2)
N3 C29 1.60(2)
N4 C43 1.32(2)
N4 C41 1.47(2)
N5 C52 1.35(3)
N5 C53 1.36(2)
N6 C59 1.34(2)
N6 C61 1.46(2)
O1 C11 1.246(19)
O1 C10 1.46(2)
O2 C27 1.34(2)
O2 C28 1.46(2)
O3 C43 1.26(2)
O3 C42 1.49(2)
O4 C59 1.31(2)
O4 C60 1.53(2)
Si1 C4 1.818(19)
Si1 C1 1.842(17)
Si1 C2 1.864(19)
Si1 C3 1.873(17)
Si2 C5 1.818(16)
Si2 C7 1.830(17)
Si2 C8 1.85(2)
Si2 C6 1.887(19)
Si3 C33 1.83(2)
Si3 C36 1.86(2)
Si3 C34 1.87(2)
Si3 C35 1.98(2)
Si4 C39 1.82(2)
Si4 C37 1.897(19)
Si4 C38 1.94(2)
Si4 C40 1.95(2)
C1 H1A 0.9700
C1 H1B 0.9700
C2 H2A 0.9600
C2 H2B 0.9600
C2 H2C 0.9600
C3 H3A 0.9600
C3 H3B 0.9600
C3 H3C 0.9600
C4 H4A 0.9600
C4 H4B 0.9600
C4 H4C 0.9600
C5 H5A 0.9700
C5 H5B 0.9700
C6 H6A 0.9600
C6 H6B 0.9600
C6 H6C 0.9600
C7 H7A 0.9600
C7 H7B 0.9600
C7 H7C 0.9600
C8 H8A 0.9600
C8 H8B 0.9600
C8 H8C 0.9600
C9 C10 1.48(2)
C9 C12 1.59(2)
C9 H9 0.9800
C10 H10A 0.9700
C10 H10B 0.9700
C11 C15 1.527(15)
C12 C14 1.51(2)
C12 C13 1.55(3)
C12 H12 0.9800
C13 H13A 0.9600
C13 H13B 0.9600
C13 H13C 0.9600
C14 H14A 0.9600
C14 H14B 0.9600
C14 H14C 0.9600
C15 C20 1.42(2)
C15 C16 1.44(2)
C16 C17 1.28(2)
C16 H16 0.9300
C17 C18 1.39(2)
C17 H17 0.9300
C18 C19 1.37(2)
C18 H18 0.9300
C19 C20 1.39(2)
C19 H19 0.9300
C21 C22 1.34(2)
C21 C26 1.40(2)
C22 C23 1.38(2)
C22 H22 0.9300
C23 C24 1.37(2)
C23 H23 0.9300
C24 C25 1.46(3)
C24 H24 0.9300
C25 C26 1.39(2)
C25 H25 0.9300
C26 C27 1.50(2)
C28 C29 1.56(2)
C28 H28A 0.9700
C28 H28B 0.9700
C29 C30 1.43(2)
C29 H29 0.9800
C30 C32 1.55(2)
C30 C31 1.58(2)
C30 H30 0.9800
C31 H31A 0.9600
C31 H31B 0.9600
C31 H31C 0.9600
C32 H32A 0.9600
C32 H32B 0.9600
C32 H32C 0.9600
C33 H33A 0.9700
C33 H33B 0.9700
C34 H34A 0.9600
C34 H34B 0.9600
C34 H34C 0.9600
C35 H35A 0.9600
C35 H35B 0.9600
C35 H35C 0.9600
C36 H36A 0.9600
C36 H36B 0.9600
C36 H36C 0.9600
C37 H37A 0.9700
C37 H37B 0.9700
C38 H38A 0.9600
C38 H38B 0.9600
C38 H38C 0.9600
C39 H39A 0.9600
C39 H39B 0.9600
C39 H39C 0.9600
C40 H40A 0.9600
C40 H40B 0.9600
C40 H40C 0.9600
C41 C42 1.50(2)
C41 C44 1.56(2)
C41 H41 0.9800
C42 H42A 0.9700
C42 H42B 0.9700
C43 C47 1.46(3)
C44 C45 1.45(3)
C44 C46 1.53(3)
C44 H44 0.9800
C45 H45A 0.9600
C45 H45B 0.9600
C45 H45C 0.9600
C46 H46A 0.9600
C46 H46B 0.9600
C46 H46C 0.9600
C47 C48 1.42(3)
C47 C52 1.535(15)
C48 C49 1.36(3)
C48 H48 0.9300
C49 C50 1.48(3)
C49 H49 0.9300
C50 C51 1.45(3)
C50 H50 0.9300
C51 C52 1.30(3)
C51 H51 0.9300
C53 C54 1.47(3)
C53 C58 1.50(3)
C54 C55 1.36(3)
C54 H54 0.9300
C55 C56 1.33(3)
C55 H55 0.9300
C56 C57 1.43(3)
C56 H56 0.9300
C57 C58 1.33(3)
C57 H57 0.9300
C58 C59 1.47(3)
C60 C61 1.47(3)
C60 H60A 0.9700
C60 H60B 0.9700
C61 C62 1.49(3)
C61 H61 0.9800
C62 C64 1.54(3)
C62 C63 1.56(3)
C62 H62 0.9800
C63 H63A 0.9600
C63 H63B 0.9600
C63 H63C 0.9600
C64 H64A 0.9600
C64 H64B 0.9600
C64 H64C 0.9600
